data_7718927
loop_
_publ_author_name
'Chan, Tek Long'
'Zhang, Jie'
'Xie, Zuowei'

_publ_section_title
;
 Carboranyl diphosphenes: synthesis, structure and reactivity.
;
_journal_issue 28
_journal_name_full 'Dalton transactions (Cambridge, England : 2003)'
_journal_page_first 10946
_journal_page_last 10955
_journal_paper_doi 10.1039/d5dt01239b
_journal_volume 54
_journal_year 2025
_chemical_formula_sum 'C15 H28 B10 Cl2 N P'
_chemical_formula_weight 432.35
_space_group_crystal_system orthorhombic
_space_group_IT_number 19
_space_group_name_Hall 'P 2ac 2ab'
_space_group_name_H-M_alt 'P 21 21 21'
_atom_sites_solution_hydrogens geom
_audit_creation_method SHELXL-2014/6
_audit_update_record
;
2025-06-13 deposited with the CCDC.	2025-06-18 downloaded from the CCDC.
;
_cell_angle_alpha 90
_cell_angle_beta 90
_cell_angle_gamma 90
_cell_formula_units_Z 4
_cell_length_a 10.1713(5)
_cell_length_b 13.3237(7)
_cell_length_c 17.0672(8)
_cell_measurement_reflns_used 249
_cell_measurement_temperature 296(2)
_cell_measurement_theta_max 15
_cell_measurement_theta_min 15
_cell_volume 2312.9(2)
_computing_cell_refinement 'BRUKER D8VENTURE DIFFRACTOMETER'
_computing_data_collection 'BRUKER D8VENTURE DIFFRACTOMETER'
_computing_data_reduction 'BRUKER D8VENTURE DIFFRACTOMETER'
_computing_molecular_graphics 'BRUKER SHELXTL'
_computing_publication_material 'BRUKER SHELXTL'
_computing_structure_refinement 'SHELXL-2014/6 (Sheldrick, 2014)'
_computing_structure_solution 'BRUKER D8VENTURE DIFFRACTOMETER'
_diffrn_ambient_temperature 296(2)
_diffrn_measured_fraction_theta_full 0.998
_diffrn_measured_fraction_theta_max 0.998
_diffrn_measurement_device_type 'BRUKER D8VENTURE DIFFRACTOMETER'
_diffrn_measurement_method 'PHI & OMEGA SCAN'
_diffrn_radiation_type MoK\a
_diffrn_radiation_wavelength 0.71073
_diffrn_reflns_av_R_equivalents 0.0277
_diffrn_reflns_av_unetI/netI 0.0304
_diffrn_reflns_Laue_measured_fraction_full 0.998
_diffrn_reflns_Laue_measured_fraction_max 0.998
_diffrn_reflns_limit_h_max 11
_diffrn_reflns_limit_h_min -12
_diffrn_reflns_limit_k_max 13
_diffrn_reflns_limit_k_min -15
_diffrn_reflns_limit_l_max 20
_diffrn_reflns_limit_l_min -20
_diffrn_reflns_number 12090
_diffrn_reflns_point_group_measured_fraction_full 0.990
_diffrn_reflns_point_group_measured_fraction_max 0.990
_diffrn_reflns_theta_full 25.242
_diffrn_reflns_theta_max 25.244
_diffrn_reflns_theta_min 1.939
_exptl_absorpt_coefficient_mu 0.353
_exptl_absorpt_correction_T_max 0.7456
_exptl_absorpt_correction_T_min 0.6274
_exptl_absorpt_correction_type multi-scan
_exptl_crystal_colour colourless
_exptl_crystal_density_diffrn 1.242
_exptl_crystal_description block
_exptl_crystal_F_000 896
_exptl_crystal_size_max 0.500
_exptl_crystal_size_mid 0.400
_exptl_crystal_size_min 0.300
_refine_diff_density_max 0.255
_refine_diff_density_min -0.205
_refine_diff_density_rms 0.039
_refine_ls_abs_structure_details
;
 Flack x determined using 1495 quotients [(I+)-(I-)]/[(I+)+(I-)]
 (Parsons, Flack and Wagner, Acta Cryst. B69 (2013) 249-259).
;
_refine_ls_abs_structure_Flack -0.01(2)
_refine_ls_extinction_method none
_refine_ls_goodness_of_fit_ref 1.044
_refine_ls_hydrogen_treatment constr
_refine_ls_matrix_type full
_refine_ls_number_parameters 262
_refine_ls_number_reflns 4137
_refine_ls_number_restraints 0
_refine_ls_restrained_S_all 1.044
_refine_ls_R_factor_all 0.0413
_refine_ls_R_factor_gt 0.0350
_refine_ls_shift/su_max 0.001
_refine_ls_shift/su_mean 0.000
_refine_ls_structure_factor_coef Fsqd
_refine_ls_weighting_details 'w=1/[\s^2^(Fo^2^)+(0.0564P)^2^+0.3912P] where P=(Fo^2^+2Fc^2^)/3'
_refine_ls_weighting_scheme calc
_refine_ls_wR_factor_gt 0.0917
_refine_ls_wR_factor_ref 0.0965
_reflns_Friedel_coverage 0.744
_reflns_Friedel_fraction_full 0.981
_reflns_Friedel_fraction_max 0.981
_reflns_number_gt 3742
_reflns_number_total 4137
_reflns_threshold_expression 'I > 2\s(I)'
_cod_data_source_file d5dt01239b2.cif
_cod_data_source_block 4
_cod_depositor_comments 'Adding full bibliography for 7718922--7718935.cif.'
_cod_database_code 7718927
_shelx_space_group_comment
;
The symmetry employed for this shelxl refinement is uniquely defined
by the following loop, which should always be used as a source of
symmetry information in preference to the above space-group names.
They are only intended as comments.
;
_shelx_estimated_absorpt_t_min 0.843
_shelx_estimated_absorpt_t_max 0.901
_shelxl_version_number 2014/6

loop_
_space_group_symop_operation_xyz
'x, y, z'
'-x+1/2, -y, z+1/2'
'-x, y+1/2, -z+1/2'
'x+1/2, -y+1/2, -z'

loop_
_atom_site_label
_atom_site_type_symbol
_atom_site_fract_x
_atom_site_fract_y
_atom_site_fract_z
_atom_site_U_iso_or_equiv
_atom_site_adp_type
_atom_site_occupancy
_atom_site_site_symmetry_order
_atom_site_calc_flag
_atom_site_refinement_flags_posn
_atom_site_refinement_flags_adp
_atom_site_refinement_flags_occupancy
_atom_site_disorder_assembly
_atom_site_disorder_group
P1 P 0.68843(9) 0.54026(6) 0.31708(5) 0.0434(2) Uani 1 1 d . . . . .
N1 N 0.6429(2) 0.66321(17) 0.22336(13) 0.0315(5) Uani 1 1 d . . . . .
Cl1 Cl 0.74858(14) 0.43348(7) 0.40327(6) 0.0790(4) Uani 1 1 d . . . . .
Cl2 Cl 0.52233(10) 0.58238(8) 0.37530(6) 0.0629(3) Uani 1 1 d . . . . .
B3 B 0.9494(4) 0.6427(4) 0.2882(2) 0.0496(10) Uani 1 1 d . . . . .
H3 H 0.9720 0.5864 0.2430 0.060 Uiso 1 1 calc R U . . .
B4 B 0.9898(4) 0.7714(4) 0.2773(3) 0.0557(11) Uani 1 1 d . . . . .
H4 H 1.0413 0.7993 0.2249 0.067 Uiso 1 1 calc R U . . .
B5 B 0.8667(4) 0.8436(3) 0.3245(2) 0.0451(9) Uani 1 1 d . . . . .
H5 H 0.8382 0.9182 0.3028 0.054 Uiso 1 1 calc R U . . .
B6 B 0.7493(4) 0.7604(2) 0.36510(19) 0.0342(7) Uani 1 1 d . . . . .
H6 H 0.6443 0.7797 0.3689 0.041 Uiso 1 1 calc R U . . .
B7 B 0.9554(4) 0.6145(3) 0.3904(2) 0.0509(10) Uani 1 1 d . . . . .
H7 H 0.9843 0.5397 0.4117 0.061 Uiso 1 1 calc R U . . .
B8 B 1.0698(5) 0.6974(4) 0.3489(3) 0.0651(13) Uani 1 1 d . . . . .
H8 H 1.1741 0.6768 0.3433 0.078 Uiso 1 1 calc R U . . .
B9 B 1.0188(5) 0.8215(4) 0.3717(3) 0.0625(12) Uani 1 1 d . . . . .
H9 H 1.0903 0.8823 0.3813 0.075 Uiso 1 1 calc R U . . .
B10 B 0.8696(4) 0.8147(3) 0.4263(2) 0.0473(9) Uani 1 1 d . . . . .
H10 H 0.8435 0.8705 0.4712 0.057 Uiso 1 1 calc R U . . .
B11 B 0.8294(4) 0.6864(3) 0.4380(2) 0.0403(8) Uani 1 1 d . . . . .
H11 H 0.7765 0.6581 0.4897 0.048 Uiso 1 1 calc R U . . .
B12 B 0.9966(5) 0.7249(4) 0.4412(3) 0.0583(11) Uani 1 1 d . . . . .
H12 H 1.0535 0.7226 0.4959 0.070 Uiso 1 1 calc R U . . .
C1 C 0.8296(3) 0.7341(2) 0.27732(17) 0.0353(7) Uani 1 1 d . . . . .
C2 C 0.8081(3) 0.6420(2) 0.34527(16) 0.0346(6) Uani 1 1 d . . . . .
C11 C 0.7359(3) 0.7234(2) 0.20749(16) 0.0339(6) Uani 1 1 d . . . . .
C12 C 0.7637(4) 0.7779(3) 0.12832(19) 0.0503(8) Uani 1 1 d . . . . .
C13 C 0.6465(4) 0.7734(3) 0.0721(2) 0.0636(11) Uani 1 1 d . . . . .
H13A H 0.6236 0.7046 0.0625 0.095 Uiso 1 1 calc R U . . .
H13B H 0.5728 0.8076 0.0951 0.095 Uiso 1 1 calc R U . . .
H13C H 0.6695 0.8053 0.0236 0.095 Uiso 1 1 calc R U . . .
C14 C 0.8798(4) 0.7244(4) 0.0883(2) 0.0793(14) Uani 1 1 d . . . . .
H14A H 0.9551 0.7260 0.1222 0.119 Uiso 1 1 calc R U . . .
H14B H 0.8564 0.6559 0.0776 0.119 Uiso 1 1 calc R U . . .
H14C H 0.9005 0.7579 0.0400 0.119 Uiso 1 1 calc R U . . .
C15 C 0.7954(5) 0.8897(3) 0.1414(2) 0.0708(12) Uani 1 1 d . . . . .
H15A H 0.8687 0.8957 0.1765 0.106 Uiso 1 1 calc R U . . .
H15B H 0.8169 0.9204 0.0922 0.106 Uiso 1 1 calc R U . . .
H15C H 0.7202 0.9226 0.1637 0.106 Uiso 1 1 calc R U . . .
C16 C 0.5291(3) 0.6355(2) 0.17914(16) 0.0340(6) Uani 1 1 d . . . . .
C17 C 0.4145(3) 0.6902(2) 0.19264(18) 0.0389(7) Uani 1 1 d . . . . .
C18 C 0.3007(3) 0.6592(3) 0.1546(2) 0.0488(8) Uani 1 1 d . . . . .
H18A H 0.2235 0.6955 0.1616 0.059 Uiso 1 1 calc R U . . .
C19 C 0.2998(4) 0.5761(3) 0.1070(2) 0.0561(9) Uani 1 1 d . . . . .
H19A H 0.2224 0.5563 0.0824 0.067 Uiso 1 1 calc R U . . .
C20 C 0.4133(4) 0.5227(3) 0.0959(2) 0.0525(9) Uani 1 1 d . . . . .
H20A H 0.4118 0.4666 0.0635 0.063 Uiso 1 1 calc R U . . .
C21 C 0.5308(3) 0.5500(2) 0.13197(17) 0.0414(7) Uani 1 1 d . . . . .
C22 C 0.4133(3) 0.7804(3) 0.2447(2) 0.0506(8) Uani 1 1 d . . . . .
H22A H 0.4996 0.7908 0.2660 0.076 Uiso 1 1 calc R U . . .
H22B H 0.3875 0.8383 0.2150 0.076 Uiso 1 1 calc R U . . .
H22C H 0.3519 0.7701 0.2867 0.076 Uiso 1 1 calc R U . . .
C23 C 0.6537(4) 0.4923(3) 0.1152(2) 0.0572(10) Uani 1 1 d . . . . .
H23A H 0.7253 0.5205 0.1445 0.086 Uiso 1 1 calc R U . . .
H23B H 0.6415 0.4234 0.1302 0.086 Uiso 1 1 calc R U . . .
H23C H 0.6730 0.4958 0.0602 0.086 Uiso 1 1 calc R U . . .

loop_
_atom_site_aniso_label
_atom_site_aniso_U_11
_atom_site_aniso_U_22
_atom_site_aniso_U_33
_atom_site_aniso_U_23
_atom_site_aniso_U_13
_atom_site_aniso_U_12
P1 0.0644(6) 0.0350(4) 0.0307(4) -0.0008(3) -0.0054(4) -0.0042(4)
N1 0.0347(12) 0.0340(13) 0.0258(12) 0.0001(9) 0.0027(10) 0.0030(10)
Cl1 0.1390(10) 0.0444(5) 0.0537(5) 0.0143(4) -0.0336(6) -0.0104(6)
Cl2 0.0636(6) 0.0727(6) 0.0526(5) 0.0019(5) 0.0149(4) -0.0225(5)
B3 0.036(2) 0.070(3) 0.043(2) 0.0000(19) 0.0032(16) 0.0150(18)
B4 0.0317(19) 0.078(3) 0.057(3) 0.008(2) 0.0008(19) -0.0062(19)
B5 0.046(2) 0.0422(19) 0.047(2) 0.0024(17) -0.0022(18) -0.0080(16)
B6 0.0381(18) 0.0336(16) 0.0307(16) -0.0032(12) -0.0020(15) 0.0009(14)
B7 0.049(2) 0.060(2) 0.043(2) 0.0001(18) -0.0121(18) 0.0181(18)
B8 0.039(2) 0.093(4) 0.064(3) 0.007(3) -0.011(2) 0.009(2)
B9 0.048(2) 0.074(3) 0.065(3) 0.005(2) -0.015(2) -0.021(2)
B10 0.055(2) 0.046(2) 0.040(2) -0.0050(17) -0.0121(18) -0.0031(18)
B11 0.046(2) 0.0424(18) 0.0322(17) -0.0013(15) -0.0072(16) 0.0021(15)
B12 0.053(3) 0.069(3) 0.053(2) 0.000(2) -0.018(2) 0.001(2)
C1 0.0326(15) 0.0388(15) 0.0345(15) 0.0040(12) 0.0029(13) 0.0019(12)
C2 0.0408(16) 0.0345(14) 0.0283(14) 0.0025(11) -0.0018(13) 0.0050(13)
C11 0.0354(15) 0.0390(15) 0.0273(14) 0.0034(11) 0.0038(12) 0.0029(13)
C12 0.049(2) 0.067(2) 0.0351(16) 0.0173(15) 0.0017(15) -0.0117(17)
C13 0.065(2) 0.086(3) 0.0392(19) 0.0276(19) -0.0069(18) -0.020(2)
C14 0.070(3) 0.127(4) 0.041(2) 0.007(2) 0.022(2) -0.005(3)
C15 0.082(3) 0.072(3) 0.058(2) 0.031(2) -0.013(2) -0.028(2)
C16 0.0401(15) 0.0381(14) 0.0237(13) 0.0047(12) -0.0014(13) -0.0009(13)
C17 0.0388(16) 0.0412(16) 0.0367(16) 0.0037(14) 0.0008(14) -0.0002(13)
C18 0.0381(18) 0.054(2) 0.054(2) 0.0109(15) -0.0070(16) -0.0015(16)
C19 0.059(2) 0.057(2) 0.052(2) 0.0105(17) -0.0216(18) -0.0140(18)
C20 0.077(2) 0.0421(17) 0.0383(18) -0.0006(14) -0.0136(18) -0.0111(17)
C21 0.0587(19) 0.0381(16) 0.0275(14) 0.0011(12) -0.0012(14) 0.0011(14)
C22 0.0478(19) 0.049(2) 0.055(2) -0.0078(16) -0.0048(17) 0.0120(16)
C23 0.082(3) 0.053(2) 0.0370(18) -0.0103(15) 0.0053(18) 0.0145(19)

loop_
_atom_type_symbol
_atom_type_description
_atom_type_scat_dispersion_real
_atom_type_scat_dispersion_imag
_atom_type_scat_source
C C 0.0033 0.0016 'International Tables Vol C Tables 4.2.6.8 and 6.1.1.4'
H H 0.0000 0.0000 'International Tables Vol C Tables 4.2.6.8 and 6.1.1.4'
B B 0.0013 0.0007 'International Tables Vol C Tables 4.2.6.8 and 6.1.1.4'
N N 0.0061 0.0033 'International Tables Vol C Tables 4.2.6.8 and 6.1.1.4'
P P 0.1023 0.0942 'International Tables Vol C Tables 4.2.6.8 and 6.1.1.4'
Cl Cl 0.1484 0.1585 'International Tables Vol C Tables 4.2.6.8 and 6.1.1.4'

loop_
_geom_angle_atom_site_label_1
_geom_angle_atom_site_label_2
_geom_angle_atom_site_label_3
_geom_angle
_geom_angle_site_symmetry_1
_geom_angle_site_symmetry_3
_geom_angle_publ_flag
C2 P1 Cl2 102.28(10) . . ?
C2 P1 Cl1 96.79(10) . . ?
Cl2 P1 Cl1 94.88(6) . . ?
C11 N1 C16 130.8(2) . . ?
C1 B3 C2 58.77(18) . . ?
C1 B3 B8 105.2(3) . . ?
C2 B3 B8 104.3(3) . . ?
C1 B3 B4 58.1(2) . . ?
C2 B3 B4 104.8(3) . . ?
B8 B3 B4 60.1(3) . . ?
C1 B3 B7 106.0(3) . . ?
C2 B3 B7 58.6(2) . . ?
B8 B3 B7 59.2(3) . . ?
B4 B3 B7 107.3(3) . . ?
C1 B4 B9 105.6(3) . . ?
C1 B4 B8 106.1(3) . . ?
B9 B4 B8 60.3(3) . . ?
C1 B4 B5 58.9(2) . . ?
B9 B4 B5 59.9(3) . . ?
B8 B4 B5 108.3(3) . . ?
C1 B4 B3 59.7(2) . . ?
B9 B4 B3 107.9(3) . . ?
B8 B4 B3 59.6(3) . . ?
B5 B4 B3 108.3(3) . . ?
C1 B5 B9 105.4(3) . . ?
C1 B5 B6 60.05(18) . . ?
B9 B5 B6 107.9(3) . . ?
C1 B5 B4 58.6(2) . . ?
B9 B5 B4 59.9(3) . . ?
B6 B5 B4 108.3(3) . . ?
C1 B5 B10 106.2(3) . . ?
B9 B5 B10 60.3(2) . . ?
B6 B5 B10 59.6(2) . . ?
B4 B5 B10 108.3(3) . . ?
C2 B6 C1 58.89(17) . . ?
C2 B6 B10 104.6(3) . . ?
C1 B6 B10 105.5(3) . . ?
C2 B6 B5 105.2(2) . . ?
C1 B6 B5 58.2(2) . . ?
B10 B6 B5 60.5(2) . . ?
C2 B6 B11 58.14(18) . . ?
C1 B6 B11 105.9(2) . . ?
B10 B6 B11 59.8(2) . . ?
B5 B6 B11 108.1(3) . . ?
C2 B7 B8 105.2(3) . . ?
C2 B7 B12 104.5(3) . . ?
B8 B7 B12 60.9(3) . . ?
C2 B7 B3 59.28(19) . . ?
B8 B7 B3 59.7(2) . . ?
B12 B7 B3 108.2(3) . . ?
C2 B7 B11 57.89(19) . . ?
B8 B7 B11 108.7(3) . . ?
B12 B7 B11 60.0(2) . . ?
B3 B7 B11 107.8(3) . . ?
B7 B8 B3 61.1(3) . . ?
B7 B8 B4 109.0(3) . . ?
B3 B8 B4 60.3(2) . . ?
B7 B8 B9 107.7(3) . . ?
B3 B8 B9 108.1(3) . . ?
B4 B8 B9 59.8(3) . . ?
B7 B8 B12 59.6(3) . . ?
B3 B8 B12 108.4(3) . . ?
B4 B8 B12 107.7(3) . . ?
B9 B8 B12 59.5(3) . . ?
B12 B9 B5 108.4(3) . . ?
B12 B9 B4 108.4(3) . . ?
B5 B9 B4 60.1(2) . . ?
B12 B9 B8 60.3(3) . . ?
B5 B9 B8 108.1(3) . . ?
B4 B9 B8 59.9(3) . . ?
B12 B9 B10 60.2(2) . . ?
B5 B9 B10 60.2(2) . . ?
B4 B9 B10 108.4(3) . . ?
B8 B9 B10 108.4(3) . . ?
B6 B10 B11 60.7(2) . . ?
B6 B10 B12 108.2(3) . . ?
B11 B10 B12 60.1(2) . . ?
B6 B10 B5 59.9(2) . . ?
B11 B10 B5 108.4(3) . . ?
B12 B10 B5 107.2(3) . . ?
B6 B10 B9 107.5(3) . . ?
B11 B10 B9 107.8(3) . . ?
B12 B10 B9 59.4(3) . . ?
B5 B10 B9 59.5(2) . . ?
C2 B11 B10 105.1(2) . . ?
C2 B11 B12 104.5(3) . . ?
B10 B11 B12 60.2(2) . . ?
C2 B11 B6 59.05(17) . . ?
B10 B11 B6 59.5(2) . . ?
B12 B11 B6 107.4(3) . . ?
C2 B11 B7 58.99(19) . . ?
B10 B11 B7 107.4(3) . . ?
B12 B11 B7 58.9(2) . . ?
B6 B11 B7 107.8(2) . . ?
B7 B12 B9 108.1(3) . . ?
B7 B12 B11 61.0(2) . . ?
B9 B12 B11 108.2(3) . . ?
B7 B12 B10 108.7(3) . . ?
B9 B12 B10 60.4(3) . . ?
B11 B12 B10 59.7(2) . . ?
B7 B12 B8 59.4(3) . . ?
B9 B12 B8 60.2(3) . . ?
B11 B12 B8 108.3(3) . . ?
B10 B12 B8 108.4(3) . . ?
C11 C1 C2 112.5(2) . . ?
C11 C1 B4 128.4(3) . . ?
C2 C1 B4 109.5(3) . . ?
C11 C1 B5 125.6(3) . . ?
C2 C1 B5 108.8(2) . . ?
B4 C1 B5 62.6(2) . . ?
C11 C1 B3 117.1(3) . . ?
C2 C1 B3 60.8(2) . . ?
B4 C1 B3 62.1(2) . . ?
B5 C1 B3 113.2(3) . . ?
C11 C1 B6 113.3(2) . . ?
C2 C1 B6 59.93(17) . . ?
B4 C1 B6 112.9(3) . . ?
B5 C1 B6 61.7(2) . . ?
B3 C1 B6 112.3(2) . . ?
C1 C2 B11 111.5(2) . . ?
C1 C2 B6 61.18(17) . . ?
B11 C2 B6 62.80(19) . . ?
C1 C2 B7 110.2(3) . . ?
B11 C2 B7 63.1(2) . . ?
B6 C2 B7 114.1(3) . . ?
C1 C2 B3 60.5(2) . . ?
B11 C2 B3 114.5(3) . . ?
B6 C2 B3 113.1(2) . . ?
B7 C2 B3 62.1(2) . . ?
C1 C2 P1 115.31(19) . . ?
B11 C2 P1 124.7(2) . . ?
B6 C2 P1 119.1(2) . . ?
B7 C2 P1 121.5(2) . . ?
B3 C2 P1 113.3(2) . . ?
N1 C11 C1 110.8(2) . . ?
N1 C11 C12 127.9(3) . . ?
C1 C11 C12 121.2(3) . . ?
C13 C12 C15 106.9(3) . . ?
C13 C12 C14 107.5(3) . . ?
C15 C12 C14 110.6(4) . . ?
C13 C12 C11 112.6(3) . . ?
C15 C12 C11 111.2(3) . . ?
C14 C12 C11 107.9(3) . . ?
C17 C16 C21 122.2(3) . . ?
C17 C16 N1 117.1(3) . . ?
C21 C16 N1 120.3(3) . . ?
C18 C17 C16 117.6(3) . . ?
C18 C17 C22 120.7(3) . . ?
C16 C17 C22 121.7(3) . . ?
C19 C18 C17 121.5(3) . . ?
C20 C19 C18 119.7(3) . . ?
C19 C20 C21 121.7(3) . . ?
C20 C21 C16 117.2(3) . . ?
C20 C21 C23 119.9(3) . . ?
C16 C21 C23 122.8(3) . . ?

loop_
_geom_bond_atom_site_label_1
_geom_bond_atom_site_label_2
_geom_bond_distance
_geom_bond_site_symmetry_2
_geom_bond_publ_flag
P1 C2 1.884(3) . ?
P1 Cl2 2.0388(14) . ?
P1 Cl1 2.1360(12) . ?
N1 C11 1.270(4) . ?
N1 C16 1.431(4) . ?
B3 C1 1.732(5) . ?
B3 C2 1.737(5) . ?
B3 B8 1.762(6) . ?
B3 B4 1.773(7) . ?
B3 B7 1.787(6) . ?
B4 C1 1.704(5) . ?
B4 B9 1.769(7) . ?
B4 B8 1.769(6) . ?
B4 B5 1.772(6) . ?
B5 C1 1.709(5) . ?
B5 B9 1.769(6) . ?
B5 B6 1.771(5) . ?
B5 B10 1.780(5) . ?
B6 C2 1.721(4) . ?
B6 C1 1.742(4) . ?
B6 B10 1.764(5) . ?
B6 B11 1.785(5) . ?
B7 C2 1.725(5) . ?
B7 B8 1.754(7) . ?
B7 B12 1.757(6) . ?
B7 B11 1.795(5) . ?
B8 B9 1.777(8) . ?
B8 B12 1.780(7) . ?
B9 B12 1.765(7) . ?
B9 B10 1.783(6) . ?
B10 B11 1.769(5) . ?
B10 B12 1.779(6) . ?
B11 C2 1.704(4) . ?
B11 B12 1.777(6) . ?
C1 C11 1.532(4) . ?
C1 C2 1.702(4) . ?
C11 C12 1.559(4) . ?
C12 C13 1.532(5) . ?
C12 C15 1.540(6) . ?
C12 C14 1.540(6) . ?
C16 C17 1.393(4) . ?
C16 C21 1.395(4) . ?
C17 C18 1.389(5) . ?
C17 C22 1.496(4) . ?
C18 C19 1.373(5) . ?
C19 C20 1.370(6) . ?
C20 C21 1.393(5) . ?
C21 C23 1.495(5) . ?
